data_1510161
loop_
_publ_author_name
'Dwight, A.E.'

_publ_section_title
;
 Rare earth - Au(Cu) - X compounds with the Fe2 P-, Ca In2-, and Mg Ag
 As-types
;
_journal_name_full
;
Rare Earths in Modern Science and Technology, (Rare Earth Res. Conf.)
;
_journal_page_first 480
_journal_page_last 489
_journal_volume 1
_journal_year 1976
_chemical_formula_sum 'Au Gd Sn'
_chemical_name_systematic '(Au Sn) Gd'
_space_group_IT_number 194
_symmetry_space_group_name_Hall '-P 6c 2c'
_symmetry_space_group_name_H-M 'P 63/m m c'
_cell_angle_alpha 90
_cell_angle_beta 90
_cell_angle_gamma 120
_cell_formula_units_Z 2
_cell_length_a 4.66
_cell_length_b 4.66
_cell_length_c 7.43
_cell_volume 139.731
_citation_journal_id_ASTM 41VWAS
_cod_data_source_file gold_218.cif
_cod_data_source_block Au1Gd1Sn1
_cod_original_cell_volume 139.7305
_cod_original_formula_sum 'Au1 Gd1 Sn1'
_cod_database_code 1510161

loop_
_symmetry_equiv_pos_as_xyz
x,y,z
x-y,x,z+1/2
-y,x-y,z
-x,-y,z+1/2
-x+y,-x,z
y,-x+y,z+1/2
-y,-x,-z+1/2
x-y,-y,-z
x,x-y,-z+1/2
y,x,-z
-x+y,y,-z+1/2
-x,-x+y,-z
-x,-y,-z
-x+y,-x,-z-1/2
y,-x+y,-z
x,y,-z-1/2
x-y,x,-z
-y,x-y,-z-1/2
y,x,z-1/2
-x+y,y,z
-x,-x+y,z-1/2
-y,-x,z
x-y,-y,z-1/2
x,x-y,z

loop_
_atom_site_label
_atom_site_type_symbol
_atom_site_fract_x
_atom_site_fract_y
_atom_site_fract_z
_atom_site_occupancy
_atom_site_U_iso_or_equiv
Gd1 Gd 0 0 0.25 1 0.0
Sn1 Sn 0.3333 0.6667 0.46 0.5 0.0
Au1 Au 0.3333 0.6667 0.46 0.5 0.0
